data_1515808
loop_
_publ_author_name
'Peng, Yang'
'Fischer, Roland C.'
'Merrill, W. Alexander'
'Fischer, Jelena'
'Pu, Lihung'
'Ellis, Bobby D.'
'Fettinger, James C.'
'Herber, Rolfe H.'
'Power, Philip P.'

_publ_section_title
;
 Substituent effects in ditetrel alkyne analogues: multiple vs. single
 bonded isomers
;
_journal_issue 4
_journal_name_full 'Chemical Science'
_journal_page_first 461
_journal_paper_doi 10.1039/c0sc00240b
_journal_volume 1
_journal_year 2010
_chemical_formula_moiety 'C66 H90 Cl1.70 Ge2 I0.30 Sn2, 2(C7 H8)'
_chemical_formula_sum 'C80 H106 Cl1.7 Ge2 I0.3 Sn2'
_chemical_formula_weight 1548.54
_chemical_name_systematic
;
?
;
_space_group_IT_number 2
_symmetry_cell_setting triclinic
_symmetry_space_group_name_Hall '-P 1'
_symmetry_space_group_name_H-M 'P -1'
_atom_sites_solution_hydrogens geom
_atom_sites_solution_primary direct
_atom_sites_solution_secondary difmap
_audit_creation_method SHELXL-97
_cell_angle_alpha 111.709(2)
_cell_angle_beta 103.674(2)
_cell_angle_gamma 103.032(2)
_cell_formula_units_Z 1
_cell_length_a 11.4346(13)
_cell_length_b 12.9085(15)
_cell_length_c 15.1952(17)
_cell_measurement_reflns_used 5486
_cell_measurement_temperature 90(2)
_cell_measurement_theta_max 27.52
_cell_measurement_theta_min 2.58
_cell_volume 1899.2(4)
_computing_cell_refinement 'SAINT (7.60A) (Bruker, 2008)'
_computing_data_collection 'SMART (Version 5.054) (Bruker, 2002)'
_computing_data_reduction 'SAINT (7.60A) (Bruker, 2008)'
_computing_molecular_graphics 'SHELXTL 5.1, XP (Sheldrick, 1994)'
_computing_publication_material SHELXL97
_computing_structure_refinement 'SHELXL-97 (Sheldrick, 2008)'
_computing_structure_solution 'SHELXS-97 (Sheldrick, 2008)'
_diffrn_ambient_temperature 90(2)
_diffrn_measured_fraction_theta_full 0.996
_diffrn_measured_fraction_theta_max 0.996
_diffrn_measurement_device_type 'Bruker SMART1000 CCD'
_diffrn_measurement_method '\w and \f'
_diffrn_radiation_monochromator graphite
_diffrn_radiation_source 'fine-focus sealed tube'
_diffrn_radiation_type MoK\a
_diffrn_radiation_wavelength 0.71073
_diffrn_reflns_av_R_equivalents 0.0300
_diffrn_reflns_av_sigmaI/netI 0.0384
_diffrn_reflns_limit_h_max 14
_diffrn_reflns_limit_h_min -14
_diffrn_reflns_limit_k_max 16
_diffrn_reflns_limit_k_min -16
_diffrn_reflns_limit_l_max 19
_diffrn_reflns_limit_l_min -19
_diffrn_reflns_number 21128
_diffrn_reflns_theta_full 27.50
_diffrn_reflns_theta_max 27.50
_diffrn_reflns_theta_min 1.54
_exptl_absorpt_coefficient_mu 1.655
_exptl_absorpt_correction_T_max 0.7695
_exptl_absorpt_correction_T_min 0.5660
_exptl_absorpt_correction_type multi-scan
_exptl_absorpt_process_details 'SADABS 2008/2 (Sheldrick, 2008)'
_exptl_crystal_colour Yellow
_exptl_crystal_density_diffrn 1.354
_exptl_crystal_density_method 'not measured'
_exptl_crystal_description Plate
_exptl_crystal_F_000 795
_exptl_crystal_size_max 0.39
_exptl_crystal_size_mid 0.31
_exptl_crystal_size_min 0.17
_refine_diff_density_max 2.797
_refine_diff_density_min -0.764
_refine_diff_density_rms 0.128
_refine_ls_extinction_method none
_refine_ls_goodness_of_fit_ref 1.074
_refine_ls_hydrogen_treatment constr
_refine_ls_matrix_type full
_refine_ls_number_parameters 435
_refine_ls_number_reflns 8693
_refine_ls_number_restraints 32
_refine_ls_restrained_S_all 1.076
_refine_ls_R_factor_all 0.0536
_refine_ls_R_factor_gt 0.0403
_refine_ls_shift/su_max 0.002
_refine_ls_shift/su_mean 0.000
_refine_ls_structure_factor_coef Fsqd
_refine_ls_weighting_details 'calc w=1/[\s^2^(Fo^2^)+(0.0750P)^2^+0.0000P] where P=(Fo^2^+2Fc^2^)/3'
_refine_ls_weighting_scheme calc
_refine_ls_wR_factor_gt 0.1078
_refine_ls_wR_factor_ref 0.1142
_reflns_number_gt 7131
_reflns_number_total 8693
_reflns_threshold_expression >2sigma(I)
_cod_data_source_file c0sc00240b.txt
_cod_data_source_block p-1
_cod_depositor_comments
;
The following automatic conversions were performed:

'_symmetry_cell_setting' value 'Triclinic' changed to 'triclinic'
according to
/usr/data/users/saulius/automatic-downloads/retrospective/RSC/lib/dictionaries/cif_core.dic
dictionary named 'cif_core.dic' version 2.4.2 from 2011-04-26.

Automatic conversion script
Id: cif_fix_values 2281 2013-09-26 08:29:07Z andrius 
;
_cod_original_formula_sum 'C80 H106 Cl1.70 Ge2 I0.30 Sn2'
_cod_database_code 1515808

loop_
_symmetry_equiv_pos_as_xyz
'x, y, z'
'-x, -y, -z'

loop_
_atom_site_label
_atom_site_type_symbol
_atom_site_fract_x
_atom_site_fract_y
_atom_site_fract_z
_atom_site_U_iso_or_equiv
_atom_site_adp_type
_atom_site_occupancy
_atom_site_symmetry_multiplicity
_atom_site_calc_flag
_atom_site_refinement_flags
_atom_site_disorder_assembly
_atom_site_disorder_group
Sn1 Sn 0.565736(19) 0.145285(16) 0.488865(16) 0.02060(8) Uani 1 1 d . . .
Ge1 Ge 0.92923(3) 0.04737(3) 0.17322(2) 0.01856(9) Uani 1 1 d . . .
Cl1 Cl 0.3489(7) -0.0355(6) 0.4035(7) 0.0245(6) Uani 0.85 1 d P . 1
I1 I 0.3317(12) -0.0548(9) 0.3955(11) 0.0245(6) Uani 0.15 1 d P . 2
C1 C 0.6674(3) 0.0831(2) 0.3805(2) 0.0158(5) Uani 1 1 d . . .
C2 C 0.7418(3) 0.1840(2) 0.3764(2) 0.0162(6) Uani 1 1 d . . .
C3 C 0.8219(3) 0.1753(2) 0.3197(2) 0.0169(6) Uani 1 1 d . . .
H3 H 0.8735 0.2453 0.3212 0.020 Uiso 1 1 calc R . .
C4 C 0.8275(3) 0.0657(2) 0.2611(2) 0.0164(5) Uani 1 1 d . . .
C5 C 0.7512(3) -0.0341(2) 0.2625(2) 0.0166(5) Uani 1 1 d . . .
H5 H 0.7521 -0.1099 0.2215 0.020 Uiso 1 1 calc R . .
C6 C 0.6735(3) -0.0280(2) 0.3211(2) 0.0153(5) Uani 1 1 d . . .
C7 C 0.7269(3) 0.3022(2) 0.4291(2) 0.0165(6) Uani 1 1 d . . .
C8 C 0.6269(3) 0.3273(2) 0.3761(2) 0.0194(6) Uani 1 1 d . . .
C9 C 0.6084(3) 0.4346(3) 0.4257(3) 0.0230(6) Uani 1 1 d . . .
H9 H 0.5417 0.4529 0.3908 0.028 Uiso 1 1 calc R . .
C10 C 0.6851(3) 0.5138(3) 0.5242(3) 0.0253(7) Uani 1 1 d . . .
H10 H 0.6702 0.5854 0.5571 0.030 Uiso 1 1 calc R . .
C11 C 0.7842(3) 0.4888(3) 0.5752(2) 0.0229(6) Uani 1 1 d . . .
H11 H 0.8373 0.5443 0.6429 0.027 Uiso 1 1 calc R . .
C12 C 0.8073(3) 0.3835(2) 0.5289(2) 0.0187(6) Uani 1 1 d . . .
C13 C 0.5990(3) -0.1465(2) 0.3124(2) 0.0157(5) Uani 1 1 d . . .
C14 C 0.6610(3) -0.1979(2) 0.3670(2) 0.0176(6) Uani 1 1 d . . .
C15 C 0.5949(3) -0.3135(3) 0.3494(2) 0.0217(6) Uani 1 1 d . . .
H15 H 0.6354 -0.3495 0.3859 0.026 Uiso 1 1 calc R . .
C16 C 0.4715(3) -0.3755(3) 0.2797(3) 0.0256(7) Uani 1 1 d . . .
H16 H 0.4279 -0.4536 0.2688 0.031 Uiso 1 1 calc R . .
C17 C 0.4111(3) -0.3252(3) 0.2260(2) 0.0237(6) Uani 1 1 d . . .
H17 H 0.3261 -0.3687 0.1787 0.028 Uiso 1 1 calc R . .
C18 C 0.4739(3) -0.2101(3) 0.2404(2) 0.0187(6) Uani 1 1 d . . .
C19 C 0.5396(3) 0.2420(3) 0.2677(2) 0.0244(6) Uani 1 1 d . . .
H19 H 0.5645 0.1695 0.2472 0.029 Uiso 1 1 calc R . .
C20 C 0.3988(3) 0.2027(4) 0.2582(3) 0.0419(9) Uani 1 1 d . . .
H20A H 0.3892 0.1672 0.3042 0.063 Uiso 1 1 calc R . .
H20B H 0.3461 0.1439 0.1884 0.063 Uiso 1 1 calc R . .
H20C H 0.3709 0.2718 0.2760 0.063 Uiso 1 1 calc R . .
C21 C 0.5584(4) 0.2963(4) 0.1954(3) 0.0410(9) Uani 1 1 d . . .
H21A H 0.5043 0.2382 0.1257 0.062 Uiso 1 1 calc R . .
H21B H 0.6486 0.3178 0.2009 0.062 Uiso 1 1 calc R . .
H21C H 0.5344 0.3675 0.2134 0.062 Uiso 1 1 calc R . .
C22 C 0.9166(3) 0.3605(3) 0.5878(2) 0.0212(6) Uani 1 1 d . . .
H22 H 0.9157 0.2802 0.5439 0.025 Uiso 1 1 calc R . .
C23 C 0.9022(3) 0.3591(4) 0.6849(3) 0.0366(8) Uani 1 1 d . . .
H23A H 0.9136 0.4394 0.7330 0.055 Uiso 1 1 calc R . .
H23B H 0.9672 0.3319 0.7149 0.055 Uiso 1 1 calc R . .
H23C H 0.8165 0.3050 0.6690 0.055 Uiso 1 1 calc R . .
C24 C 1.0461(3) 0.4513(3) 0.6126(3) 0.0349(8) Uani 1 1 d . . .
H24A H 1.0554 0.4504 0.5499 0.052 Uiso 1 1 calc R . .
H24B H 1.1153 0.4310 0.6465 0.052 Uiso 1 1 calc R . .
H24C H 1.0507 0.5307 0.6574 0.052 Uiso 1 1 calc R . .
C25 C 0.7987(3) -0.1335(3) 0.4419(2) 0.0208(6) Uani 1 1 d . . .
H25 H 0.8159 -0.0461 0.4686 0.025 Uiso 1 1 calc R . .
C26 C 0.8243(3) -0.1622(3) 0.5326(3) 0.0287(7) Uani 1 1 d . . .
H26A H 0.7616 -0.1472 0.5654 0.043 Uiso 1 1 calc R . .
H26B H 0.9111 -0.1118 0.5812 0.043 Uiso 1 1 calc R . .
H26C H 0.8165 -0.2460 0.5091 0.043 Uiso 1 1 calc R . .
C27 C 0.8954(3) -0.1623(3) 0.3897(3) 0.0276(7) Uani 1 1 d . . .
H27A H 0.8733 -0.2487 0.3548 0.041 Uiso 1 1 calc R . .
H27B H 0.9821 -0.1266 0.4406 0.041 Uiso 1 1 calc R . .
H27C H 0.8925 -0.1300 0.3405 0.041 Uiso 1 1 calc R . .
C28 C 0.4090(3) -0.1598(3) 0.1742(2) 0.0228(6) Uani 1 1 d . . .
H28 H 0.4388 -0.0716 0.2152 0.027 Uiso 1 1 calc R . .
C29 C 0.2619(3) -0.2070(3) 0.1379(3) 0.0318(8) Uani 1 1 d . . .
H29A H 0.2294 -0.2909 0.0886 0.048 Uiso 1 1 calc R . .
H29B H 0.2279 -0.1612 0.1060 0.048 Uiso 1 1 calc R . .
H29C H 0.2346 -0.1989 0.1958 0.048 Uiso 1 1 calc R . .
C30 C 0.4490(3) -0.1849(3) 0.0804(3) 0.0329(8) Uani 1 1 d . . .
H30A H 0.5420 -0.1468 0.1022 0.049 Uiso 1 1 calc R . .
H30B H 0.4052 -0.1528 0.0387 0.049 Uiso 1 1 calc R . .
H30C H 0.4251 -0.2708 0.0407 0.049 Uiso 1 1 calc R . .
C31 C 1.0585(3) 0.2013(3) 0.2174(3) 0.0297(7) Uani 1 1 d . . .
H31A H 1.1117 0.2317 0.2886 0.045 Uiso 1 1 calc R . .
H31B H 1.0160 0.2572 0.2101 0.045 Uiso 1 1 calc R . .
H31C H 1.1126 0.1923 0.1758 0.045 Uiso 1 1 calc R . .
C32 C 1.0098(3) -0.0693(3) 0.1773(3) 0.0306(7) Uani 1 1 d . . .
H32A H 1.0542 -0.0826 0.1285 0.046 Uiso 1 1 calc R . .
H32B H 0.9440 -0.1442 0.1599 0.046 Uiso 1 1 calc R . .
H32C H 1.0718 -0.0397 0.2455 0.046 Uiso 1 1 calc R . .
C33 C 0.8146(3) -0.0069(3) 0.0354(3) 0.0337(8) Uani 1 1 d . . .
H33A H 0.8616 -0.0258 -0.0112 0.051 Uiso 1 1 calc R . .
H33B H 0.7822 0.0559 0.0314 0.051 Uiso 1 1 calc R . .
H33C H 0.7425 -0.0781 0.0167 0.051 Uiso 1 1 calc R . .
C41 C 0.2049(5) 0.3858(4) 1.0001(3) 0.0505(16) Uani 0.62 1 d PGD A 1
C42 C 0.3036(5) 0.3525(4) 0.9733(4) 0.059(2) Uani 0.62 1 d PGDU A 1
H42 H 0.3403 0.3067 1.0001 0.071 Uiso 0.62 1 calc PR A 1
C43 C 0.3487(4) 0.3864(4) 0.9072(4) 0.0455(17) Uani 0.62 1 d PGU A 1
H43 H 0.4162 0.3636 0.8889 0.055 Uiso 0.62 1 calc PR A 1
C44 C 0.2949(5) 0.4535(4) 0.8680(3) 0.0479(18) Uani 0.62 1 d PG A 1
H44 H 0.3257 0.4766 0.8228 0.057 Uiso 0.62 1 calc PR A 1
C45 C 0.1962(5) 0.4867(4) 0.8948(4) 0.058(2) Uani 0.62 1 d PG A 1
H45 H 0.1595 0.5325 0.8679 0.070 Uiso 0.62 1 calc PR A 1
C46 C 0.1511(4) 0.4529(4) 0.9609(4) 0.0410(17) Uani 0.62 1 d PGDU A 1
H46 H 0.0837 0.4756 0.9792 0.049 Uiso 0.62 1 calc PR A 1
C47 C 0.1553(11) 0.3498(10) 1.0701(8) 0.101(4) Uani 0.62 1 d PDU A 1
H47A H 0.0853 0.3795 1.0794 0.152 Uiso 0.31 1 calc PR A 1
H47B H 0.2245 0.3832 1.1357 0.152 Uiso 0.31 1 calc PR A 1
H47C H 0.1234 0.2629 1.0416 0.152 Uiso 0.31 1 calc PR A 1
H47D H 0.2035 0.3042 1.0917 0.152 Uiso 0.31 1 calc PR A 1
H47E H 0.0642 0.3005 1.0354 0.152 Uiso 0.31 1 calc PR A 1
H47F H 0.1654 0.4209 1.1296 0.152 Uiso 0.31 1 calc PR A 1
C51 C 0.2765(7) 0.4036(7) 0.9450(6) 0.0505(16) Uani 0.38 1 d PGD B 2
C52 C 0.3219(8) 0.3615(8) 1.0133(7) 0.064(3) Uani 0.38 1 d PGDU B 2
H52 H 0.4005 0.3469 1.0195 0.077 Uiso 0.38 1 calc PR B 2
C53 C 0.2523(11) 0.3408(9) 1.0724(7) 0.072(4) Uani 0.38 1 d PG B 2
H53 H 0.2833 0.3120 1.1191 0.086 Uiso 0.38 1 calc PR B 2
C54 C 0.1372(11) 0.3623(10) 1.0632(8) 0.107(5) Uani 0.38 1 d PGU B 2
H54 H 0.0896 0.3481 1.1036 0.128 Uiso 0.38 1 calc PR B 2
C55 C 0.0919(8) 0.4044(9) 0.9949(9) 0.093(7) Uani 0.38 1 d PG B 2
H55 H 0.0132 0.4190 0.9886 0.111 Uiso 0.38 1 calc PR B 2
C56 C 0.1615(7) 0.4251(7) 0.9358(7) 0.036(2) Uani 0.38 1 d PGDU B 2
H56 H 0.1305 0.4539 0.8891 0.044 Uiso 0.38 1 calc PR B 2
C57 C 0.3540(13) 0.4303(14) 0.8857(11) 0.068(4) Uani 0.38 1 d PDU B 2
H57A H 0.3098 0.4604 0.8424 0.102 Uiso 0.19 1 calc PR B 2
H57B H 0.3657 0.3577 0.8435 0.102 Uiso 0.19 1 calc PR B 2
H57C H 0.4380 0.4905 0.9320 0.102 Uiso 0.19 1 calc PR B 2
H57D H 0.4326 0.4120 0.9028 0.102 Uiso 0.19 1 calc PR B 2
H57E H 0.3766 0.5147 0.9017 0.102 Uiso 0.19 1 calc PR B 2
H57F H 0.3043 0.3819 0.8133 0.102 Uiso 0.19 1 calc PR B 2

loop_
_atom_site_aniso_label
_atom_site_aniso_U_11
_atom_site_aniso_U_22
_atom_site_aniso_U_33
_atom_site_aniso_U_23
_atom_site_aniso_U_13
_atom_site_aniso_U_12
Sn1 0.02228(12) 0.01490(11) 0.02970(13) 0.00986(9) 0.01770(9) 0.00662(8)
Ge1 0.01561(16) 0.01845(16) 0.02046(17) 0.00615(13) 0.00997(13) 0.00447(12)
Cl1 0.0228(18) 0.022(2) 0.0259(13) 0.0090(15) 0.0123(13) 0.0026(13)
I1 0.0228(18) 0.022(2) 0.0259(13) 0.0090(15) 0.0123(13) 0.0026(13)
C1 0.0123(12) 0.0168(13) 0.0208(14) 0.0090(11) 0.0080(11) 0.0061(10)
C2 0.0152(13) 0.0155(13) 0.0212(14) 0.0100(11) 0.0077(11) 0.0066(11)
C3 0.0148(13) 0.0160(13) 0.0210(14) 0.0094(11) 0.0068(11) 0.0047(11)
C4 0.0117(12) 0.0197(14) 0.0196(14) 0.0105(12) 0.0060(11) 0.0052(11)
C5 0.0161(13) 0.0130(12) 0.0209(14) 0.0057(11) 0.0090(11) 0.0063(11)
C6 0.0113(12) 0.0146(13) 0.0174(13) 0.0074(11) 0.0030(11) 0.0016(10)
C7 0.0164(13) 0.0129(12) 0.0257(15) 0.0117(11) 0.0126(12) 0.0041(10)
C8 0.0174(14) 0.0158(13) 0.0296(16) 0.0122(12) 0.0127(12) 0.0057(11)
C9 0.0198(14) 0.0208(14) 0.0358(17) 0.0156(13) 0.0147(13) 0.0099(12)
C10 0.0262(16) 0.0161(14) 0.0409(19) 0.0125(14) 0.0208(14) 0.0113(12)
C11 0.0240(15) 0.0141(13) 0.0267(16) 0.0052(12) 0.0109(13) 0.0045(12)
C12 0.0214(14) 0.0142(13) 0.0245(15) 0.0106(12) 0.0130(12) 0.0048(11)
C13 0.0153(13) 0.0114(12) 0.0220(14) 0.0064(11) 0.0112(11) 0.0045(10)
C14 0.0168(14) 0.0137(13) 0.0215(14) 0.0065(11) 0.0087(11) 0.0038(11)
C15 0.0235(15) 0.0173(14) 0.0291(16) 0.0129(13) 0.0119(13) 0.0083(12)
C16 0.0251(16) 0.0138(14) 0.0357(18) 0.0096(13) 0.0135(14) 0.0024(12)
C17 0.0179(14) 0.0175(14) 0.0283(16) 0.0058(13) 0.0078(13) 0.0016(11)
C18 0.0138(13) 0.0177(14) 0.0241(15) 0.0074(12) 0.0084(12) 0.0061(11)
C19 0.0226(15) 0.0253(15) 0.0270(16) 0.0114(13) 0.0090(13) 0.0116(13)
C20 0.0210(17) 0.056(2) 0.0317(19) 0.0131(18) 0.0029(15) 0.0019(16)
C21 0.051(2) 0.043(2) 0.035(2) 0.0203(18) 0.0195(18) 0.0156(18)
C22 0.0225(15) 0.0151(13) 0.0239(15) 0.0077(12) 0.0069(12) 0.0057(11)
C23 0.0236(17) 0.053(2) 0.0342(19) 0.0253(18) 0.0094(15) 0.0048(16)
C24 0.0231(17) 0.0368(19) 0.056(2) 0.0302(18) 0.0172(17) 0.0116(15)
C25 0.0185(14) 0.0165(13) 0.0265(16) 0.0106(12) 0.0057(12) 0.0050(11)
C26 0.0262(16) 0.0297(17) 0.0308(18) 0.0165(15) 0.0062(14) 0.0097(14)
C27 0.0186(15) 0.0283(17) 0.0385(19) 0.0173(15) 0.0091(14) 0.0098(13)
C28 0.0178(14) 0.0235(15) 0.0254(16) 0.0105(13) 0.0057(12) 0.0070(12)
C29 0.0189(16) 0.0382(19) 0.0342(19) 0.0136(16) 0.0057(14) 0.0111(14)
C30 0.0278(17) 0.044(2) 0.0278(18) 0.0189(16) 0.0087(14) 0.0103(16)
C31 0.0253(16) 0.0244(16) 0.0356(19) 0.0091(14) 0.0179(15) 0.0017(13)
C32 0.0283(17) 0.0315(18) 0.0350(19) 0.0116(15) 0.0164(15) 0.0160(14)
C33 0.0299(18) 0.042(2) 0.0226(17) 0.0114(15) 0.0073(14) 0.0090(16)
C41 0.057(4) 0.025(3) 0.040(3) -0.005(2) 0.020(3) -0.008(3)
C42 0.062(4) 0.028(3) 0.067(7) 0.014(4) 0.000(4) 0.017(3)
C43 0.053(4) 0.027(4) 0.067(4) 0.020(3) 0.039(3) 0.017(3)
C44 0.048(4) 0.038(4) 0.042(4) 0.005(3) 0.016(3) 0.010(3)
C45 0.043(4) 0.053(4) 0.048(4) 0.015(4) -0.007(3) 0.004(3)
C46 0.036(3) 0.032(4) 0.044(4) 0.000(3) 0.018(3) 0.019(2)
C47 0.149(8) 0.051(4) 0.069(5) 0.013(4) 0.056(5) -0.019(5)
C51 0.057(4) 0.025(3) 0.040(3) -0.005(2) 0.020(3) -0.008(3)
C52 0.062(4) 0.031(3) 0.068(7) 0.009(4) -0.008(5) 0.015(3)
C53 0.051(8) 0.039(7) 0.077(10) 0.005(7) -0.007(8) -0.002(6)
C54 0.152(9) 0.051(6) 0.074(6) 0.009(5) 0.051(6) -0.019(6)
C55 0.071(10) 0.027(6) 0.130(15) -0.015(8) 0.060(11) -0.011(6)
C56 0.037(3) 0.023(4) 0.043(5) 0.001(4) 0.012(3) 0.024(3)
C57 0.070(6) 0.049(6) 0.073(6) 0.014(5) 0.040(5) 0.006(6)

loop_
_atom_type_symbol
_atom_type_description
_atom_type_scat_dispersion_real
_atom_type_scat_dispersion_imag
_atom_type_scat_source
C C 0.0033 0.0016 'International Tables Vol C Tables 4.2.6.8 and 6.1.1.4'
H H 0.0000 0.0000 'International Tables Vol C Tables 4.2.6.8 and 6.1.1.4'
Cl Cl 0.1484 0.1585 'International Tables Vol C Tables 4.2.6.8 and 6.1.1.4'
Ge Ge 0.1547 1.8001 'International Tables Vol C Tables 4.2.6.8 and 6.1.1.4'
Sn Sn -0.6537 1.4246 'International Tables Vol C Tables 4.2.6.8 and 6.1.1.4'
I I -0.4742 1.8119 'International Tables Vol C Tables 4.2.6.8 and 6.1.1.4'

loop_
_geom_angle_atom_site_label_1
_geom_angle_atom_site_label_2
_geom_angle_atom_site_label_3
_geom_angle
_geom_angle_site_symmetry_1
_geom_angle_site_symmetry_3
C1 Sn1 Cl1 101.0(2) . .
C1 Sn1 I1 92.8(3) . 2_656
Cl1 Sn1 I1 91.2(3) . 2_656
C1 Sn1 Cl1 93.0(2) . 2_656
Cl1 Sn1 Cl1 86.1(3) . 2_656
I1 Sn1 Cl1 5.2(3) 2_656 2_656
C1 Sn1 I1 100.3(3) . .
Cl1 Sn1 I1 1.0(5) . .
I1 Sn1 I1 90.5(4) 2_656 .
Cl1 Sn1 I1 85.4(3) 2_656 .
C32 Ge1 C33 109.34(16) . .
C32 Ge1 C31 110.65(15) . .
C33 Ge1 C31 109.40(16) . .
C32 Ge1 C4 110.42(13) . .
C33 Ge1 C4 108.12(13) . .
C31 Ge1 C4 108.86(13) . .
Sn1 Cl1 Sn1 93.9(3) . 2_656
Sn1 I1 Sn1 89.5(4) 2_656 .
C6 C1 C2 117.2(2) . .
C6 C1 Sn1 134.9(2) . .
C2 C1 Sn1 107.90(19) . .
C3 C2 C1 121.7(3) . .
C3 C2 C7 119.2(2) . .
C1 C2 C7 119.0(2) . .
C4 C3 C2 120.9(3) . .
C4 C3 H3 119.5 . .
C2 C3 H3 119.5 . .
C3 C4 C5 117.3(3) . .
C3 C4 Ge1 122.5(2) . .
C5 C4 Ge1 120.0(2) . .
C6 C5 C4 123.2(3) . .
C6 C5 H5 118.4 . .
C4 C5 H5 118.4 . .
C5 C6 C1 119.6(2) . .
C5 C6 C13 114.9(2) . .
C1 C6 C13 125.5(2) . .
C12 C7 C8 120.8(3) . .
C12 C7 C2 121.3(3) . .
C8 C7 C2 117.8(3) . .
C9 C8 C7 118.4(3) . .
C9 C8 C19 119.6(3) . .
C7 C8 C19 122.0(3) . .
C10 C9 C8 121.2(3) . .
C10 C9 H9 119.4 . .
C8 C9 H9 119.4 . .
C9 C10 C11 119.8(3) . .
C9 C10 H10 120.1 . .
C11 C10 H10 120.1 . .
C10 C11 C12 121.2(3) . .
C10 C11 H11 119.4 . .
C12 C11 H11 119.4 . .
C11 C12 C7 118.5(3) . .
C11 C12 C22 119.1(3) . .
C7 C12 C22 122.4(3) . .
C14 C13 C18 120.8(2) . .
C14 C13 C6 119.4(2) . .
C18 C13 C6 119.3(3) . .
C15 C14 C13 118.6(3) . .
C15 C14 C25 119.3(3) . .
C13 C14 C25 122.0(2) . .
C16 C15 C14 120.7(3) . .
C16 C15 H15 119.7 . .
C14 C15 H15 119.7 . .
C17 C16 C15 120.6(3) . .
C17 C16 H16 119.7 . .
C15 C16 H16 119.7 . .
C16 C17 C18 120.7(3) . .
C16 C17 H17 119.6 . .
C18 C17 H17 119.6 . .
C17 C18 C13 118.6(3) . .
C17 C18 C28 119.8(3) . .
C13 C18 C28 121.6(2) . .
C8 C19 C20 111.7(3) . .
C8 C19 C21 111.1(3) . .
C20 C19 C21 111.1(3) . .
C8 C19 H19 107.6 . .
C20 C19 H19 107.6 . .
C21 C19 H19 107.6 . .
C19 C20 H20A 109.5 . .
C19 C20 H20B 109.5 . .
H20A C20 H20B 109.5 . .
C19 C20 H20C 109.5 . .
H20A C20 H20C 109.5 . .
H20B C20 H20C 109.5 . .
C19 C21 H21A 109.5 . .
C19 C21 H21B 109.5 . .
H21A C21 H21B 109.5 . .
C19 C21 H21C 109.5 . .
H21A C21 H21C 109.5 . .
H21B C21 H21C 109.5 . .
C12 C22 C24 111.2(2) . .
C12 C22 C23 112.4(3) . .
C24 C22 C23 110.0(3) . .
C12 C22 H22 107.7 . .
C24 C22 H22 107.7 . .
C23 C22 H22 107.7 . .
C22 C23 H23A 109.5 . .
C22 C23 H23B 109.5 . .
H23A C23 H23B 109.5 . .
C22 C23 H23C 109.5 . .
H23A C23 H23C 109.5 . .
H23B C23 H23C 109.5 . .
C22 C24 H24A 109.5 . .
C22 C24 H24B 109.5 . .
H24A C24 H24B 109.5 . .
C22 C24 H24C 109.5 . .
H24A C24 H24C 109.5 . .
H24B C24 H24C 109.5 . .
C14 C25 C26 113.6(2) . .
C14 C25 C27 111.3(3) . .
C26 C25 C27 108.2(3) . .
C14 C25 H25 107.8 . .
C26 C25 H25 107.8 . .
C27 C25 H25 107.8 . .
C25 C26 H26A 109.5 . .
C25 C26 H26B 109.5 . .
H26A C26 H26B 109.5 . .
C25 C26 H26C 109.5 . .
H26A C26 H26C 109.5 . .
H26B C26 H26C 109.5 . .
C25 C27 H27A 109.5 . .
C25 C27 H27B 109.5 . .
H27A C27 H27B 109.5 . .
C25 C27 H27C 109.5 . .
H27A C27 H27C 109.5 . .
H27B C27 H27C 109.5 . .
C18 C28 C29 114.2(3) . .
C18 C28 C30 111.0(3) . .
C29 C28 C30 108.2(3) . .
C18 C28 H28 107.7 . .
C29 C28 H28 107.7 . .
C30 C28 H28 107.7 . .
C28 C29 H29A 109.5 . .
C28 C29 H29B 109.5 . .
H29A C29 H29B 109.5 . .
C28 C29 H29C 109.5 . .
H29A C29 H29C 109.5 . .
H29B C29 H29C 109.5 . .
C28 C30 H30A 109.5 . .
C28 C30 H30B 109.5 . .
H30A C30 H30B 109.5 . .
C28 C30 H30C 109.5 . .
H30A C30 H30C 109.5 . .
H30B C30 H30C 109.5 . .
Ge1 C31 H31A 109.5 . .
Ge1 C31 H31B 109.5 . .
H31A C31 H31B 109.5 . .
Ge1 C31 H31C 109.5 . .
H31A C31 H31C 109.5 . .
H31B C31 H31C 109.5 . .
Ge1 C32 H32A 109.5 . .
Ge1 C32 H32B 109.5 . .
H32A C32 H32B 109.5 . .
Ge1 C32 H32C 109.5 . .
H32A C32 H32C 109.5 . .
H32B C32 H32C 109.5 . .
Ge1 C33 H33A 109.5 . .
Ge1 C33 H33B 109.5 . .
H33A C33 H33B 109.5 . .
Ge1 C33 H33C 109.5 . .
H33A C33 H33C 109.5 . .
H33B C33 H33C 109.5 . .
C42 C41 C46 120.0 . .
C42 C41 C47 120.6(4) . .
C46 C41 C47 119.4(4) . .
C41 C42 C43 120.0 . .
C41 C42 H42 120.0 . .
C43 C42 H42 120.0 . .
C44 C43 C42 120.0 . .
C44 C43 H43 120.0 . .
C42 C43 H43 120.0 . .
C43 C44 C45 120.0 . .
C43 C44 H44 120.0 . .
C45 C44 H44 120.0 . .
C44 C45 C46 120.0 . .
C44 C45 H45 120.0 . .
C46 C45 H45 120.0 . .
C45 C46 C41 120.0 . .
C45 C46 H46 120.0 . .
C41 C46 H46 120.0 . .
C41 C47 H47A 109.5 . .
C41 C47 H47B 109.5 . .
H47A C47 H47B 109.5 . .
C41 C47 H47C 109.5 . .
H47A C47 H47C 109.5 . .
H47B C47 H47C 109.5 . .
C41 C47 H47D 109.5 . .
H47A C47 H47D 141.1 . .
H47B C47 H47D 56.3 . .
H47C C47 H47D 56.3 . .
C41 C47 H47E 109.5 . .
H47A C47 H47E 56.3 . .
H47B C47 H47E 141.1 . .
H47C C47 H47E 56.3 . .
H47D C47 H47E 109.5 . .
C41 C47 H47F 109.5 . .
H47A C47 H47F 56.3 . .
H47B C47 H47F 56.3 . .
H47C C47 H47F 141.1 . .
H47D C47 H47F 109.5 . .
H47E C47 H47F 109.5 . .
C52 C51 C56 120.0 . .
C52 C51 C57 119.6(4) . .
C56 C51 C57 120.4(4) . .
C51 C52 C53 120.0 . .
C51 C52 H52 120.0 . .
C53 C52 H52 120.0 . .
C54 C53 C52 120.0 . .
C54 C53 H53 120.0 . .
C52 C53 H53 120.0 . .
C53 C54 C55 120.0 . .
C53 C54 H54 120.0 . .
C55 C54 H54 120.0 . .
C56 C55 C54 120.0 . .
C56 C55 H55 120.0 . .
C54 C55 H55 120.0 . .
C55 C56 C51 120.0 . .
C55 C56 H56 120.0 . .
C51 C56 H56 120.0 . .
C51 C57 H57A 109.5 . .
C51 C57 H57B 109.5 . .
H57A C57 H57B 109.5 . .
C51 C57 H57C 109.5 . .
H57A C57 H57C 109.5 . .
H57B C57 H57C 109.5 . .
C51 C57 H57D 109.5 . .
H57A C57 H57D 141.1 . .
H57B C57 H57D 56.3 . .
H57C C57 H57D 56.3 . .
C51 C57 H57E 109.5 . .
H57A C57 H57E 56.3 . .
H57B C57 H57E 141.1 . .
H57C C57 H57E 56.3 . .
H57D C57 H57E 109.5 . .
C51 C57 H57F 109.5 . .
H57A C57 H57F 56.3 . .
H57B C57 H57F 56.3 . .
H57C C57 H57F 141.1 . .
H57D C57 H57F 109.5 . .
H57E C57 H57F 109.5 . .

loop_
_geom_bond_atom_site_label_1
_geom_bond_atom_site_label_2
_geom_bond_distance
_geom_bond_site_symmetry_2
Sn1 C1 2.249(3) .
Sn1 Cl1 2.628(5) .
Sn1 I1 2.644(16) 2_656
Sn1 Cl1 2.686(10) 2_656
Sn1 I1 2.868(9) .
Ge1 C32 1.946(3) .
Ge1 C33 1.948(3) .
Ge1 C31 1.950(3) .
Ge1 C4 1.954(3) .
Cl1 Sn1 2.686(10) 2_656
I1 Sn1 2.644(16) 2_656
C1 C6 1.412(4) .
C1 C2 1.418(4) .
C2 C3 1.393(4) .
C2 C7 1.508(4) .
C3 C4 1.391(4) .
C3 H3 0.9500 .
C4 C5 1.394(4) .
C5 C6 1.394(4) .
C5 H5 0.9500 .
C6 C13 1.513(4) .
C7 C12 1.405(4) .
C7 C8 1.409(4) .
C8 C9 1.402(4) .
C8 C19 1.519(4) .
C9 C10 1.378(5) .
C9 H9 0.9500 .
C10 C11 1.387(5) .
C10 H10 0.9500 .
C11 C12 1.399(4) .
C11 H11 0.9500 .
C12 C22 1.512(4) .
C13 C14 1.404(4) .
C13 C18 1.409(4) .
C14 C15 1.404(4) .
C14 C25 1.526(4) .
C15 C16 1.382(4) .
C15 H15 0.9500 .
C16 C17 1.375(5) .
C16 H16 0.9500 .
C17 C18 1.405(4) .
C17 H17 0.9500 .
C18 C28 1.527(4) .
C19 C20 1.529(4) .
C19 C21 1.535(5) .
C19 H19 1.0000 .
C20 H20A 0.9800 .
C20 H20B 0.9800 .
C20 H20C 0.9800 .
C21 H21A 0.9800 .
C21 H21B 0.9800 .
C21 H21C 0.9800 .
C22 C24 1.529(4) .
C22 C23 1.529(4) .
C22 H22 1.0000 .
C23 H23A 0.9800 .
C23 H23B 0.9800 .
C23 H23C 0.9800 .
C24 H24A 0.9800 .
C24 H24B 0.9800 .
C24 H24C 0.9800 .
C25 C26 1.537(4) .
C25 C27 1.540(4) .
C25 H25 1.0000 .
C26 H26A 0.9800 .
C26 H26B 0.9800 .
C26 H26C 0.9800 .
C27 H27A 0.9800 .
C27 H27B 0.9800 .
C27 H27C 0.9800 .
C28 C29 1.534(4) .
C28 C30 1.543(5) .
C28 H28 1.0000 .
C29 H29A 0.9800 .
C29 H29B 0.9800 .
C29 H29C 0.9800 .
C30 H30A 0.9800 .
C30 H30B 0.9800 .
C30 H30C 0.9800 .
C31 H31A 0.9800 .
C31 H31B 0.9800 .
C31 H31C 0.9800 .
C32 H32A 0.9800 .
C32 H32B 0.9800 .
C32 H32C 0.9800 .
C33 H33A 0.9800 .
C33 H33B 0.9800 .
C33 H33C 0.9800 .
C41 C42 1.3900 .
C41 C46 1.3900 .
C41 C47 1.483(6) .
C42 C43 1.3900 .
C42 H42 0.9500 .
C43 C44 1.3900 .
C43 H43 0.9500 .
C44 C45 1.3900 .
C44 H44 0.9500 .
C45 C46 1.3900 .
C45 H45 0.9500 .
C46 H46 0.9500 .
C47 H47A 0.9800 .
C47 H47B 0.9800 .
C47 H47C 0.9800 .
C47 H47D 0.9800 .
C47 H47E 0.9800 .
C47 H47F 0.9800 .
C51 C52 1.3900 .
C51 C56 1.3900 .
C51 C57 1.478(7) .
C52 C53 1.3900 .
C52 H52 0.9500 .
C53 C54 1.3900 .
C53 H53 0.9500 .
C54 C55 1.3900 .
C54 H54 0.9500 .
C55 C56 1.3900 .
C55 H55 0.9500 .
C56 H56 0.9500 .
C57 H57A 0.9800 .
C57 H57B 0.9800 .
C57 H57C 0.9800 .
C57 H57D 0.9800 .
C57 H57E 0.9800 .
C57 H57F 0.9800 .

loop_
_geom_torsion_atom_site_label_1
_geom_torsion_atom_site_label_2
_geom_torsion_atom_site_label_3
_geom_torsion_atom_site_label_4
_geom_torsion
_geom_torsion_site_symmetry_1
_geom_torsion_site_symmetry_4
C1 Sn1 Cl1 Sn1 92.3(2) . 2_656
I1 Sn1 Cl1 Sn1 -0.8(5) 2_656 2_656
Cl1 Sn1 Cl1 Sn1 0.0 2_656 2_656
I1 Sn1 Cl1 Sn1 43(29) . 2_656
C1 Sn1 I1 Sn1 92.9(3) . 2_656
Cl1 Sn1 I1 Sn1 -136(29) . 2_656
I1 Sn1 I1 Sn1 0.0 2_656 2_656
Cl1 Sn1 I1 Sn1 0.7(5) 2_656 2_656
Cl1 Sn1 C1 C6 -35.4(4) . .
I1 Sn1 C1 C6 56.4(3) 2_656 .
Cl1 Sn1 C1 C6 51.2(3) 2_656 .
I1 Sn1 C1 C6 -34.6(4) . .
Cl1 Sn1 C1 C2 145.8(3) . .
I1 Sn1 C1 C2 -122.4(3) 2_656 .
Cl1 Sn1 C1 C2 -127.5(2) 2_656 .
I1 Sn1 C1 C2 146.6(4) . .
C6 C1 C2 C3 -2.6(4) . .
Sn1 C1 C2 C3 176.4(2) . .
C6 C1 C2 C7 173.2(2) . .
Sn1 C1 C2 C7 -7.8(3) . .
C1 C2 C3 C4 2.9(4) . .
C7 C2 C3 C4 -172.9(3) . .
C2 C3 C4 C5 -0.7(4) . .
C2 C3 C4 Ge1 175.7(2) . .
C32 Ge1 C4 C3 141.4(2) . .
C33 Ge1 C4 C3 -99.0(3) . .
C31 Ge1 C4 C3 19.7(3) . .
C32 Ge1 C4 C5 -42.2(3) . .
C33 Ge1 C4 C5 77.4(3) . .
C31 Ge1 C4 C5 -163.9(2) . .
C3 C4 C5 C6 -1.6(4) . .
Ge1 C4 C5 C6 -178.2(2) . .
C4 C5 C6 C1 1.8(4) . .
C4 C5 C6 C13 -179.5(3) . .
C2 C1 C6 C5 0.3(4) . .
Sn1 C1 C6 C5 -178.4(2) . .
C2 C1 C6 C13 -178.2(3) . .
Sn1 C1 C6 C13 3.2(5) . .
C3 C2 C7 C12 -90.8(3) . .
C1 C2 C7 C12 93.3(3) . .
C3 C2 C7 C8 91.0(3) . .
C1 C2 C7 C8 -84.9(3) . .
C12 C7 C8 C9 -1.0(4) . .
C2 C7 C8 C9 177.2(2) . .
C12 C7 C8 C19 179.1(3) . .
C2 C7 C8 C19 -2.8(4) . .
C7 C8 C9 C10 -0.3(4) . .
C19 C8 C9 C10 179.6(3) . .
C8 C9 C10 C11 1.1(4) . .
C9 C10 C11 C12 -0.7(5) . .
C10 C11 C12 C7 -0.6(4) . .
C10 C11 C12 C22 -180.0(3) . .
C8 C7 C12 C11 1.4(4) . .
C2 C7 C12 C11 -176.7(3) . .
C8 C7 C12 C22 -179.2(3) . .
C2 C7 C12 C22 2.7(4) . .
C5 C6 C13 C14 79.8(3) . .
C1 C6 C13 C14 -101.6(3) . .
C5 C6 C13 C18 -92.3(3) . .
C1 C6 C13 C18 86.2(4) . .
C18 C13 C14 C15 -1.0(4) . .
C6 C13 C14 C15 -173.0(3) . .
C18 C13 C14 C25 177.1(3) . .
C6 C13 C14 C25 5.1(4) . .
C13 C14 C15 C16 0.2(4) . .
C25 C14 C15 C16 -177.9(3) . .
C14 C15 C16 C17 0.1(5) . .
C15 C16 C17 C18 0.4(5) . .
C16 C17 C18 C13 -1.2(4) . .
C16 C17 C18 C28 175.3(3) . .
C14 C13 C18 C17 1.5(4) . .
C6 C13 C18 C17 173.5(3) . .
C14 C13 C18 C28 -175.0(3) . .
C6 C13 C18 C28 -2.9(4) . .
C9 C8 C19 C20 -58.9(4) . .
C7 C8 C19 C20 121.1(3) . .
C9 C8 C19 C21 65.7(4) . .
C7 C8 C19 C21 -114.3(3) . .
C11 C12 C22 C24 -64.7(4) . .
C7 C12 C22 C24 115.9(3) . .
C11 C12 C22 C23 59.1(4) . .
C7 C12 C22 C23 -120.3(3) . .
C15 C14 C25 C26 -35.0(4) . .
C13 C14 C25 C26 147.0(3) . .
C15 C14 C25 C27 87.5(3) . .
C13 C14 C25 C27 -90.6(3) . .
C17 C18 C28 C29 30.1(4) . .
C13 C18 C28 C29 -153.5(3) . .
C17 C18 C28 C30 -92.5(3) . .
C13 C18 C28 C30 83.9(3) . .
C46 C41 C42 C43 0.0 . .
C47 C41 C42 C43 179.7(7) . .
C41 C42 C43 C44 0.0 . .
C42 C43 C44 C45 0.0 . .
C43 C44 C45 C46 0.0 . .
C44 C45 C46 C41 0.0 . .
C42 C41 C46 C45 0.0 . .
C47 C41 C46 C45 -179.7(7) . .
C56 C51 C52 C53 0.0 . .
C57 C51 C52 C53 177.4(10) . .
C51 C52 C53 C54 0.0 . .
C52 C53 C54 C55 0.0 . .
C53 C54 C55 C56 0.0 . .
C54 C55 C56 C51 0.0 . .
C52 C51 C56 C55 0.0 . .
C57 C51 C56 C55 -177.3(10) . .
